data_4511013
loop_
_publ_author_name
'White, Nicholas G.'
'Serpell, Christopher J.'
'Beer, Paul D.'

_publ_section_title
;
 Structural Study of Triazole and Amide Containing Anion-Templated
 Pseudorotaxanes
;
_journal_issue 7
_journal_name_full 'Crystal Growth &amp; Design'
_journal_page_first 3472
_journal_paper_doi 10.1021/cg500420u
_journal_volume 14
_journal_year 2014
_chemical_compound_source synthesized
_chemical_formula_moiety 'C36 H46 N2 O9, C20 H34 N3 O2, 0.5(C4 H10 O), I'
_chemical_formula_sum 'C58 H85 I N5 O11.5'
_chemical_formula_weight 1163.24
_space_group_IT_number 14
_symmetry_cell_setting monoclinic
_symmetry_space_group_name_Hall '-P 2ybc'
_symmetry_space_group_name_H-M 'P 1 21/c 1'
_atom_sites_solution_hydrogens difmap
_atom_sites_solution_primary other
_cell_angle_alpha 90
_cell_angle_beta 94.4908(12)
_cell_angle_gamma 90
_cell_formula_units_Z 4
_cell_length_a 14.4476(2)
_cell_length_b 14.4588(2)
_cell_length_c 29.0175(4)
_cell_measurement_reflns_used 27545
_cell_measurement_temperature 150
_cell_measurement_theta_max 76.75
_cell_measurement_theta_min 3.05
_cell_volume 6043.00(14)
_computing_cell_refinement 'CrysAlis Pro (Oxford Diffraction, 2010)'
_computing_data_collection 'CrysAlis Pro (Oxford Diffraction, 2010)'
_computing_data_reduction 'CrysAlis Pro (Oxford Diffraction, 2010)'
_computing_publication_material 'CRYSTALS (Betteridge et al., 2003)'
_computing_structure_refinement 'CRYSTALS (Betteridge et al., 2003)'
_computing_structure_solution 'Superflip (Palatinus & Chapuis, 2007)'
_diffrn_ambient_temperature 150
_diffrn_measured_fraction_theta_full 0.997
_diffrn_measured_fraction_theta_max 0.993
_diffrn_measurement_device Area
_diffrn_measurement_device_type 'Oxford Diffraction SuperNova'
_diffrn_measurement_method \w
_diffrn_radiation_monochromator graphite
_diffrn_radiation_type 'Cu K\a'
_diffrn_radiation_wavelength 1.54180
_diffrn_reflns_av_R_equivalents 0.045
_diffrn_reflns_limit_h_max 18
_diffrn_reflns_limit_h_min -17
_diffrn_reflns_limit_k_max 14
_diffrn_reflns_limit_k_min -18
_diffrn_reflns_limit_l_max 35
_diffrn_reflns_limit_l_min -36
_diffrn_reflns_number 67509
_diffrn_reflns_theta_full 75.197
_diffrn_reflns_theta_max 76.732
_diffrn_reflns_theta_min 3.417
_diffrn_standards_number 0
_exptl_absorpt_coefficient_mu 4.655
_exptl_absorpt_correction_T_max 1.00
_exptl_absorpt_correction_T_min 0.275
_exptl_absorpt_correction_type multi-scan
_exptl_absorpt_process_details 'CrysAlis Pro (Oxford Diffraction, 2010)'
_exptl_crystal_colour colourless
_exptl_crystal_density_diffrn 1.279
_exptl_crystal_density_method 'not measured'
_exptl_crystal_description block
_exptl_crystal_F_000 2452
_exptl_crystal_size_max 0.450
_exptl_crystal_size_mid 0.150
_exptl_crystal_size_min 0.040
_refine_diff_density_max 0.88
_refine_diff_density_min -0.64
_refine_ls_extinction_method None
_refine_ls_goodness_of_fit_ref 1.0259
_refine_ls_hydrogen_treatment constr
_refine_ls_matrix_type full
_refine_ls_number_parameters 754
_refine_ls_number_reflns 11538
_refine_ls_number_restraints 131
_refine_ls_R_factor_all 0.0470
_refine_ls_R_factor_gt 0.0418
_refine_ls_shift/su_max 0.0009467
_refine_ls_shift/su_mean 0.0000530
_refine_ls_structure_factor_coef Fsqd
_refine_ls_weighting_details
;
 Method= Modified Sheldrick 
 w=1/[\s^2^(F^2^) + ( 0.06P)^2^ + 8.17P] 
 ,where P=(max(Fo^2^,0) + 2Fc^2^)/3 
;
_refine_ls_weighting_scheme calc
_refine_ls_wR_factor_all 0.1191
_refine_ls_wR_factor_gt 0.1145
_refine_ls_wR_factor_ref 0.1191
_reflns_limit_h_max 18
_reflns_limit_h_min -18
_reflns_limit_k_max 18
_reflns_limit_k_min 0
_reflns_limit_l_max 36
_reflns_limit_l_min 0
_reflns_number_gt 10134
_reflns_number_total 12640
_reflns_threshold_expression I>2.0\s(I)
_oxford_diffrn_Wilson_B_factor 3.02
_oxford_diffrn_Wilson_scale 0.60
_oxford_refine_ls_r_factor_ref 0.0469
_oxford_refine_ls_scale 1.393(5)
_oxford_reflns_number_all 11539
_oxford_reflns_threshold_expression_ref I>-3.0\s(I)
_cod_data_source_file cg500420u_si_001.cif
_cod_data_source_block 1.I.3
_cod_depositor_comments
;
The following automatic conversions were performed:

'_atom_sites_solution_primary' value 'Other' changed to 'other'
according to
/usr/data/users/saulius/crontab/automatic-downloads/rss-feeds/ACS/lib/dictionaries/cif_core.dic
dictionary named 'cif_core.dic' version 2.4.2 from 2011-04-26.

Automatic conversion script
Id: cif_fix_values 2281 2013-09-26 08:29:07Z andrius 

 Adding full bibliography for 4511009--4511017.cif.
;
_cod_original_cell_volume 6043.00(15)
_cod_original_sg_symbol_H-M 'P 21/c '
_cod_original_formula_sum 'C58 H85 I1 N5 O11.50'
_cod_database_code 4511013

loop_
_symmetry_equiv_pos_as_xyz
x,y,z
-x,-y,-z
x,-y+1/2,z+1/2
-x,y+1/2,-z+1/2

loop_
_atom_site_label
_atom_site_type_symbol
_atom_site_fract_x
_atom_site_fract_y
_atom_site_fract_z
_atom_site_U_iso_or_equiv
_atom_site_occupancy
_atom_site_adp_type
_atom_site_refinement_flags_posn
_atom_site_refinement_flags_adp
_atom_site_disorder_group
C1 C -0.1201(3) 0.6442(4) 0.18557(19) 0.0924 1.0000 Uani . . .
C2 C -0.0372(2) 0.7585(2) 0.14133(11) 0.0427 1.0000 Uani . . .
C3 C -0.0005(4) 0.5947(3) 0.13000(16) 0.0878 1.0000 Uani . . .
C4 C -0.0285(3) 0.6666(2) 0.16634(11) 0.0423 1.0000 Uani . . .
C5 C 0.0474(2) 0.66740(19) 0.20603(10) 0.0303 1.0000 Uani . . .
C6 C 0.09332(19) 0.74777(19) 0.22101(10) 0.0300 1.0000 Uani . . .
C7 C 0.16422(18) 0.74626(18) 0.25660(9) 0.0274 1.0000 Uani . . .
C8 C 0.19003(18) 0.66303(18) 0.27801(10) 0.0283 1.0000 Uani . . .
C9 C 0.14358(18) 0.58223(19) 0.26413(9) 0.0278 1.0000 Uani . . .
C10 C 0.07251(19) 0.58521(19) 0.22900(9) 0.0289 1.0000 Uani . . .
O11 O 0.17308(15) 0.91085(14) 0.25461(8) 0.0387 1.0000 Uani . . .
C12 C 0.20807(19) 0.83842(19) 0.26972(10) 0.0303 1.0000 Uani . . .
N13 N 0.28593(17) 0.83893(17) 0.29787(10) 0.0378 1.0000 Uani . . .
C14 C 0.3297(2) 0.9270(2) 0.31082(14) 0.0456 1.0000 Uani . . .
C15 C 0.4225(2) 0.9131(2) 0.33751(12) 0.0399 1.0000 Uani . . .
O16 O 0.48482(14) 0.87784(15) 0.30590(8) 0.0388 1.0000 Uani . . .
C17 C 0.5767(2) 0.86692(19) 0.32208(11) 0.0333 1.0000 Uani . . .
C18 C 0.6083(2) 0.8657(2) 0.36832(11) 0.0356 1.0000 Uani . . .
C19 C 0.7028(2) 0.8528(2) 0.38059(11) 0.0366 1.0000 Uani . . .
C20 C 0.7649(2) 0.8413(2) 0.34678(11) 0.0343 1.0000 Uani . . .
C21 C 0.7326(2) 0.84427(19) 0.30029(10) 0.0326 1.0000 Uani . . .
C22 C 0.6390(2) 0.85740(19) 0.28824(10) 0.0337 1.0000 Uani . . .
O23 O 0.85556(15) 0.82610(16) 0.36264(8) 0.0418 1.0000 Uani . . .
C24 C 0.9230(2) 0.8240(2) 0.32893(12) 0.0385 1.0000 Uani . . .
C25 C 1.0175(2) 0.8196(2) 0.35429(12) 0.0397 1.0000 Uani . . .
O26 O 1.03530(14) 0.72879(14) 0.37094(8) 0.0384 1.0000 Uani . . .
C27 C 1.1192(2) 0.7243(2) 0.39962(12) 0.0399 1.0000 Uani . . .
C28 C 1.1521(2) 0.6260(2) 0.40400(12) 0.0397 1.0000 Uani . . .
O29 O 1.09135(13) 0.57199(13) 0.42914(7) 0.0316 1.0000 Uani . . .
C30 C 1.12107(19) 0.4781(2) 0.42998(10) 0.0325 1.0000 Uani . . .
C31 C 1.06325(18) 0.4223(2) 0.46036(10) 0.0308 1.0000 Uani . . .
O32 O 0.96932(12) 0.42203(13) 0.44116(7) 0.0299 1.0000 Uani . . .
C33 C 0.91789(19) 0.3517(2) 0.46171(10) 0.0312 1.0000 Uani . . .
C34 C 0.81603(19) 0.3718(2) 0.45251(10) 0.0329 1.0000 Uani . . .
O35 O 0.79412(13) 0.37074(14) 0.40369(7) 0.0316 1.0000 Uani . . .
C36 C 0.70246(18) 0.38283(18) 0.38844(10) 0.0280 1.0000 Uani . . .
C37 C 0.68241(18) 0.38157(18) 0.34094(9) 0.0278 1.0000 Uani . . .
C38 C 0.59176(18) 0.39154(19) 0.32224(10) 0.0290 1.0000 Uani . . .
C39 C 0.52020(18) 0.40172(19) 0.35141(10) 0.0302 1.0000 Uani . . .
C40 C 0.5407(2) 0.4055(2) 0.39860(11) 0.0373 1.0000 Uani . . .
C41 C 0.6318(2) 0.3963(2) 0.41739(10) 0.0357 1.0000 Uani . . .
O42 O 0.43161(13) 0.40613(15) 0.33025(7) 0.0350 1.0000 Uani . . .
C43 C 0.35808(19) 0.3911(2) 0.36017(11) 0.0358 1.0000 Uani . . .
C44 C 0.26864(19) 0.3863(2) 0.33002(11) 0.0357 1.0000 Uani . . .
N45 N 0.24617(16) 0.47597(17) 0.30930(9) 0.0335 1.0000 Uani . . .
C46 C 0.16393(18) 0.48877(19) 0.28535(10) 0.0284 1.0000 Uani . . .
O47 O 0.10714(14) 0.42555(14) 0.28017(8) 0.0371 1.0000 Uani . . .
C51 C 0.3215(6) 0.6397(5) 0.0508(2) 0.1220 1.0000 Uani . . .
C52 C 0.2857(4) 0.6302(3) 0.09813(16) 0.0726 1.0000 Uani . . .
C53 C 0.3677(3) 0.6285(2) 0.13662(13) 0.0507 1.0000 Uani . . .
C54 C 0.3336(2) 0.6117(3) 0.18298(13) 0.0509 1.0000 Uani . . .
C55 C 0.4101(2) 0.5935(2) 0.22092(13) 0.0448 1.0000 Uani . . .
C56 C 0.4727(3) 0.6745(2) 0.23363(13) 0.0455 1.0000 Uani . . .
N57 N 0.54159(19) 0.65041(18) 0.27141(10) 0.0417 1.0000 Uani . . .
C58 C 0.6321(2) 0.63806(19) 0.26574(11) 0.0381 1.0000 Uani . . .
O59 O 0.6670(2) 0.64367(18) 0.22889(8) 0.0544 1.0000 Uani . . .
C60 C 0.6931(2) 0.61706(18) 0.30919(10) 0.0310 1.0000 Uani . . .
C61 C 0.66771(19) 0.63129(19) 0.35344(10) 0.0310 1.0000 Uani . . .
C62 C 0.72963(19) 0.61212(19) 0.39144(10) 0.0305 1.0000 Uani . U .
C63 C 0.81717(19) 0.57991(19) 0.38379(10) 0.0301 1.0000 Uani . . .
N64 N 0.84050(16) 0.56475(15) 0.34065(8) 0.0288 1.0000 Uani . . .
C65 C 0.7809(2) 0.58238(18) 0.30364(10) 0.0313 1.0000 Uani . . .
C66 C 0.9338(2) 0.5262(2) 0.33360(11) 0.0366 1.0000 Uani . . .
O67 O 0.76809(18) 0.6122(2) 0.47212(8) 0.0636 1.0000 Uani . U .
C68 C 0.7076(2) 0.6237(3) 0.44125(11) 0.0429 1.0000 Uani . U .
N69 N 0.6201(2) 0.6456(3) 0.44846(10) 0.0583 1.0000 Uani D U .
C70 C 0.5840(8) 0.6368(6) 0.4925(3) 0.0613 0.5000 Uani D U 5
C71 C 0.5601(8) 0.7340(6) 0.5083(4) 0.1095 0.5000 Uani D U 5
C72 C 0.6463(10) 0.7950(8) 0.5169(5) 0.1482 0.5000 Uani D U 5
C73 C 0.6140(11) 0.8943(8) 0.5244(6) 0.1799 0.5000 Uani D U 5
C74 C 0.6978(13) 0.9545(10) 0.5350(8) 0.1975 0.5000 Uani D U 5
C75 C 0.667(2) 1.0502(13) 0.5491(12) 0.2830 0.5000 Uani D U 5
O101 O 0.0000 0.0000 0.5000 0.1246 1.0000 Uani DS . .
C102 C 0.0841(7) 0.0483(6) 0.5182(6) 0.1621 0.6000 Uani D . 3
C103 C 0.0672(6) 0.1487(5) 0.5172(3) 0.1255 1.0000 Uani D . .
I1 I 0.40536(6) 0.65808(7) 0.37553(2) 0.0398 0.7000 Uani . . 1
I2 I 0.40887(17) 0.65356(18) 0.37002(10) 0.0894 0.3000 Uani . . 2
C112 C -0.0229(7) 0.0937(6) 0.5041(5) 0.0914 0.4000 Uani D . 4
C170 C 0.5954(11) 0.6797(8) 0.4977(4) 0.0903 0.5000 Uani D U 6
C171 C 0.6077(18) 0.7864(9) 0.5030(5) 0.1621 0.5000 Uani D U 6
C172 C 0.6195(16) 0.8160(10) 0.5536(5) 0.1768 0.5000 Uani D U 6
C173 C 0.6291(13) 0.9200(10) 0.5579(8) 0.2051 0.5000 Uani D U 6
C174 C 0.7315(13) 0.9409(11) 0.5651(10) 0.2238 0.5000 Uani D U 6
C175 C 0.7486(16) 1.0451(12) 0.5689(7) 0.1786 0.5000 Uani D U 6
H11 H -0.1164 0.5839 0.1995 0.1386 1.0000 Uiso R . .
H12 H -0.1339 0.6904 0.2083 0.1383 1.0000 Uiso R . .
H13 H -0.1673 0.6446 0.1611 0.1388 1.0000 Uiso R . .
H21 H 0.0217 0.7762 0.1302 0.0636 1.0000 Uiso R . .
H22 H -0.0564 0.8068 0.1614 0.0643 1.0000 Uiso R . .
H23 H -0.0812 0.7527 0.1151 0.0638 1.0000 Uiso R . .
H31 H 0.0602 0.6097 0.1190 0.1314 1.0000 Uiso R . .
H32 H -0.0476 0.5943 0.1042 0.1308 1.0000 Uiso R . .
H33 H 0.0018 0.5334 0.1437 0.1310 1.0000 Uiso R . .
H61 H 0.0766 0.8039 0.2074 0.0360 1.0000 Uiso R . .
H81 H 0.2372 0.6616 0.3022 0.0339 1.0000 Uiso R . .
H101 H 0.0416 0.5302 0.2211 0.0347 1.0000 Uiso R . .
H142 H 0.2895 0.9609 0.3296 0.0551 1.0000 Uiso R . .
H141 H 0.3382 0.9620 0.2833 0.0551 1.0000 Uiso R . .
H151 H 0.4446 0.9728 0.3500 0.0477 1.0000 Uiso R . .
H152 H 0.4172 0.8689 0.3624 0.0479 1.0000 Uiso R . .
H181 H 0.5677 0.8725 0.3914 0.0428 1.0000 Uiso R . .
H191 H 0.7252 0.8519 0.4115 0.0433 1.0000 Uiso R . .
H211 H 0.7735 0.8383 0.2770 0.0389 1.0000 Uiso R . .
H221 H 0.6177 0.8594 0.2572 0.0395 1.0000 Uiso R . .
H242 H 0.9185 0.8791 0.3094 0.0456 1.0000 Uiso R . .
H241 H 0.9141 0.7696 0.3093 0.0459 1.0000 Uiso R . .
H252 H 1.0196 0.8624 0.3804 0.0480 1.0000 Uiso R . .
H251 H 1.0636 0.8375 0.3333 0.0482 1.0000 Uiso R . .
H271 H 1.1658 0.7613 0.3863 0.0479 1.0000 Uiso R . .
H272 H 1.1085 0.7487 0.4301 0.0478 1.0000 Uiso R . .
H281 H 1.2137 0.6260 0.4207 0.0476 1.0000 Uiso R . .
H282 H 1.1577 0.5998 0.3736 0.0473 1.0000 Uiso R . .
H301 H 1.1853 0.4748 0.4422 0.0389 1.0000 Uiso R . .
H302 H 1.1150 0.4543 0.3984 0.0387 1.0000 Uiso R . .
H312 H 1.0668 0.4463 0.4917 0.0366 1.0000 Uiso R . .
H311 H 1.0862 0.3595 0.4622 0.0371 1.0000 Uiso R . .
H331 H 0.9345 0.3511 0.4952 0.0366 1.0000 Uiso R . .
H332 H 0.9322 0.2913 0.4489 0.0363 1.0000 Uiso R . .
H341 H 0.8024 0.4316 0.4652 0.0392 1.0000 Uiso R . .
H342 H 0.7809 0.3239 0.4671 0.0400 1.0000 Uiso R . .
H371 H 0.7301 0.3739 0.3216 0.0331 1.0000 Uiso R . .
H381 H 0.5784 0.3909 0.2906 0.0340 1.0000 Uiso R . .
H401 H 0.4941 0.4156 0.4186 0.0457 1.0000 Uiso R . .
H411 H 0.6442 0.3996 0.4489 0.0425 1.0000 Uiso R . .
H431 H 0.3548 0.4419 0.3821 0.0426 1.0000 Uiso R . .
H432 H 0.3679 0.3327 0.3762 0.0428 1.0000 Uiso R . .
H442 H 0.2194 0.3692 0.3496 0.0430 1.0000 Uiso R . .
H441 H 0.2738 0.3397 0.3058 0.0428 1.0000 Uiso R . .
H512 H 0.2694 0.6387 0.0267 0.1831 1.0000 Uiso R . .
H511 H 0.3555 0.6991 0.0497 0.1832 1.0000 Uiso R . .
H513 H 0.3644 0.5878 0.0460 0.1833 1.0000 Uiso R . .
H522 H 0.2460 0.6830 0.1033 0.0867 1.0000 Uiso R . .
H521 H 0.2453 0.5735 0.0970 0.0864 1.0000 Uiso R . .
H531 H 0.3998 0.6885 0.1373 0.0601 1.0000 Uiso R . .
H532 H 0.4106 0.5782 0.1291 0.0607 1.0000 Uiso R . .
H542 H 0.2996 0.6684 0.1913 0.0609 1.0000 Uiso R . .
H541 H 0.2900 0.5582 0.1791 0.0613 1.0000 Uiso R . .
H552 H 0.3813 0.5740 0.2494 0.0543 1.0000 Uiso R . .
H551 H 0.4487 0.5433 0.2111 0.0540 1.0000 Uiso R . .
H561 H 0.4357 0.7276 0.2424 0.0555 1.0000 Uiso R . .
H562 H 0.5095 0.6885 0.2072 0.0535 1.0000 Uiso R . .
H611 H 0.6097 0.6535 0.3578 0.0372 1.0000 Uiso R . .
H631 H 0.8610 0.5677 0.4085 0.0363 1.0000 Uiso R . .
H651 H 0.7996 0.5704 0.2746 0.0380 1.0000 Uiso R . .
H661 H 0.9321 0.4979 0.3037 0.0551 1.0000 Uiso R . .
H662 H 0.9769 0.5758 0.3349 0.0558 1.0000 Uiso R . .
H663 H 0.9494 0.4821 0.3572 0.0552 1.0000 Uiso R . .
H1021 H 0.1021 0.0298 0.5498 0.1940 0.6000 Uiso R . 3
H1022 H 0.1342 0.0360 0.4987 0.1940 0.6000 Uiso R . 3
H1121 H -0.0655 0.1008 0.5280 0.1099 0.4000 Uiso R . 4
H1122 H -0.0519 0.1159 0.4751 0.1101 0.4000 Uiso R . 4
H571 H 0.5233 0.6429 0.2993 0.0500 1.0000 Uiso R . .
H451 H 0.2825 0.5209 0.3153 0.0404 1.0000 Uiso R . .
H131 H 0.3090 0.7884 0.3090 0.0457 1.0000 Uiso R . .
H691 H 0.5799 0.6441 0.4250 0.0697 1.0000 Uiso R . .
H701 H 0.6281 0.6076 0.5141 0.0736 0.5000 Uiso R . 5
H702 H 0.5284 0.5998 0.4896 0.0739 0.5000 Uiso R . 5
H712 H 0.5300 0.7290 0.5368 0.1309 0.5000 Uiso R . 5
H711 H 0.5173 0.7628 0.4849 0.1309 0.5000 Uiso R . 5
H722 H 0.6857 0.7726 0.5429 0.1749 0.5000 Uiso R . 5
H721 H 0.6822 0.7935 0.4904 0.1749 0.5000 Uiso R . 5
H731 H 0.5737 0.8964 0.5497 0.2129 0.5000 Uiso R . 5
H732 H 0.5801 0.9160 0.4963 0.2130 0.5000 Uiso R . 5
H742 H 0.7362 0.9261 0.5601 0.2333 0.5000 Uiso R . 5
H741 H 0.7324 0.9604 0.5078 0.2330 0.5000 Uiso R . 5
H1702 H 0.6360 0.6495 0.5212 0.1080 0.5000 Uiso R . 6
H1701 H 0.5315 0.6622 0.5010 0.1079 0.5000 Uiso R . 6
H1711 H 0.6593 0.8077 0.4865 0.1940 0.5000 Uiso R . 6
H1712 H 0.5502 0.8153 0.4904 0.1937 0.5000 Uiso R . 6
H1721 H 0.6785 0.7885 0.5659 0.2132 0.5000 Uiso R . 6
H1722 H 0.5684 0.7950 0.5711 0.2132 0.5000 Uiso R . 6
H1732 H 0.5980 0.9403 0.5843 0.2430 0.5000 Uiso R . 6
H1731 H 0.6020 0.9493 0.5299 0.2429 0.5000 Uiso R . 6
H1741 H 0.7547 0.9115 0.5939 0.2612 0.5000 Uiso R . 6
H1742 H 0.7641 0.9160 0.5397 0.2611 0.5000 Uiso R . 6
H1751 H 0.8114 1.0587 0.5618 0.2610 0.5000 Uiso R . 6
H1752 H 0.7404 1.0646 0.6002 0.2609 0.5000 Uiso R . 6
H1753 H 0.7056 1.0781 0.5476 0.2610 0.5000 Uiso R . 6
H751 H 0.7189 1.0888 0.5561 0.3284 0.5000 Uiso R . 5
H752 H 0.6326 1.0443 0.5757 0.3284 0.5000 Uiso R . 5
H753 H 0.6279 1.0768 0.5246 0.3284 0.5000 Uiso R . 5
H1031 H 0.1218 0.1802 0.5289 0.1507 0.6000 Uiso R . .
H1032 H 0.0178 0.1628 0.5357 0.1507 0.6000 Uiso R . .
H1033 H 0.0511 0.1678 0.4863 0.1507 0.6000 Uiso R . .
H1034 H 0.0528 0.2124 0.5201 0.1507 0.4000 Uiso R . .
H1035 H 0.0954 0.1263 0.5457 0.1507 0.4000 Uiso . . .
H1036 H 0.1088 0.1409 0.4937 0.1507 0.4000 Uiso . . .

loop_
_atom_site_aniso_label
_atom_site_aniso_U_11
_atom_site_aniso_U_22
_atom_site_aniso_U_33
_atom_site_aniso_U_23
_atom_site_aniso_U_13
_atom_site_aniso_U_12
C1 0.046(2) 0.137(5) 0.089(3) 0.070(3) -0.033(2) -0.038(3)
C2 0.0445(18) 0.0452(18) 0.0370(16) 0.0100(13) -0.0048(13) 0.0080(14)
C3 0.140(5) 0.056(2) 0.059(3) -0.017(2) -0.046(3) 0.031(3)
C4 0.054(2) 0.0313(15) 0.0394(16) 0.0047(12) -0.0142(14) 0.0010(13)
C5 0.0315(14) 0.0284(13) 0.0308(13) 0.0019(10) 0.0006(11) 0.0033(11)
C6 0.0301(14) 0.0263(13) 0.0339(14) 0.0046(10) 0.0041(11) 0.0040(10)
C7 0.0223(12) 0.0248(13) 0.0356(14) 0.0028(10) 0.0056(10) 0.0006(10)
C8 0.0189(12) 0.0290(13) 0.0373(14) 0.0054(11) 0.0032(10) 0.0004(10)
C9 0.0218(12) 0.0290(13) 0.0330(13) 0.0049(11) 0.0046(10) 0.0030(10)
C10 0.0278(13) 0.0269(13) 0.0318(13) 0.0013(10) 0.0015(10) 0.0010(10)
O11 0.0364(11) 0.0246(10) 0.0537(13) 0.0056(9) -0.0044(9) -0.0008(8)
C12 0.0245(13) 0.0275(13) 0.0397(15) 0.0029(11) 0.0073(11) -0.0006(10)
N13 0.0244(12) 0.0289(12) 0.0589(16) 0.0055(11) -0.0036(11) -0.0029(9)
C14 0.0281(15) 0.0327(16) 0.075(2) -0.0027(15) -0.0034(15) -0.0022(12)
C15 0.0280(15) 0.0307(15) 0.061(2) -0.0046(13) 0.0005(13) -0.0042(12)
O16 0.0240(10) 0.0396(11) 0.0518(12) 0.0001(9) -0.0034(9) -0.0045(8)
C17 0.0263(14) 0.0233(13) 0.0494(17) 0.0024(11) -0.0033(12) -0.0044(10)
C18 0.0306(15) 0.0321(14) 0.0441(16) 0.0017(12) 0.0028(12) -0.0026(11)
C19 0.0332(15) 0.0374(15) 0.0383(15) 0.0011(12) -0.0021(12) -0.0009(12)
C20 0.0297(14) 0.0295(14) 0.0432(16) 0.0029(12) -0.0015(12) -0.0013(11)
C21 0.0321(15) 0.0262(13) 0.0394(15) 0.0032(11) 0.0019(12) -0.0011(11)
C22 0.0338(15) 0.0287(14) 0.0375(15) 0.0027(11) -0.0037(12) -0.0033(11)
O23 0.0278(11) 0.0551(13) 0.0421(12) 0.0071(10) 0.0003(9) 0.0039(9)
C24 0.0307(15) 0.0367(16) 0.0483(17) 0.0109(13) 0.0039(13) 0.0004(12)
C25 0.0288(15) 0.0356(16) 0.0544(18) 0.0094(13) 0.0022(13) -0.0022(12)
O26 0.0293(10) 0.0318(10) 0.0530(13) 0.0051(9) -0.0041(9) -0.0002(8)
C27 0.0278(14) 0.0403(16) 0.0509(18) 0.0058(13) -0.0022(13) -0.0039(12)
C28 0.0234(14) 0.0461(17) 0.0500(18) 0.0076(14) 0.0039(12) 0.0011(12)
O29 0.0253(9) 0.0325(10) 0.0373(10) 0.0014(8) 0.0037(8) 0.0017(8)
C30 0.0216(12) 0.0342(14) 0.0410(15) -0.0016(12) -0.0013(11) 0.0044(11)
C31 0.0218(12) 0.0320(14) 0.0371(14) 0.0005(11) -0.0065(10) 0.0022(10)
O32 0.0207(9) 0.0347(10) 0.0331(10) 0.0028(8) -0.0052(7) -0.0007(7)
C33 0.0262(14) 0.0369(15) 0.0299(13) 0.0027(11) -0.0013(10) -0.0003(11)
C34 0.0261(14) 0.0416(16) 0.0307(13) 0.0021(11) -0.0006(11) -0.0013(12)
O35 0.0198(9) 0.0427(11) 0.0316(10) -0.0006(8) -0.0013(7) -0.0014(8)
C36 0.0204(12) 0.0278(13) 0.0353(14) 0.0021(10) -0.0007(10) -0.0025(10)
C37 0.0231(12) 0.0264(13) 0.0340(13) 0.0007(10) 0.0027(10) -0.0033(10)
C38 0.0259(13) 0.0289(13) 0.0314(13) 0.0018(10) -0.0019(10) -0.0025(10)
C39 0.0209(12) 0.0280(13) 0.0412(15) 0.0051(11) -0.0017(11) 0.0000(10)
C40 0.0240(13) 0.0504(18) 0.0380(15) 0.0052(13) 0.0047(11) 0.0046(12)
C41 0.0261(14) 0.0489(17) 0.0318(14) 0.0021(12) 0.0007(11) 0.0005(12)
O42 0.0197(9) 0.0443(11) 0.0402(11) 0.0086(9) -0.0020(8) 0.0005(8)
C43 0.0222(13) 0.0406(16) 0.0445(16) 0.0134(13) 0.0012(12) 0.0022(11)
C44 0.0230(13) 0.0359(15) 0.0477(17) 0.0139(13) -0.0002(12) 0.0012(11)
N45 0.0217(11) 0.0295(12) 0.0487(14) 0.0122(10) -0.0011(10) 0.0002(9)
C46 0.0223(12) 0.0281(13) 0.0350(14) 0.0045(11) 0.0034(10) 0.0015(10)
O47 0.0291(10) 0.0298(10) 0.0512(12) 0.0097(9) -0.0047(9) -0.0034(8)
C51 0.189(8) 0.104(5) 0.066(3) -0.011(3) -0.037(4) 0.034(5)
C52 0.096(4) 0.055(2) 0.061(3) -0.006(2) -0.026(2) 0.012(2)
C53 0.054(2) 0.0376(17) 0.060(2) -0.0026(15) -0.0034(17) 0.0088(15)
C54 0.0364(17) 0.056(2) 0.058(2) -0.0036(17) -0.0084(15) 0.0024(15)
C55 0.0344(16) 0.0444(18) 0.0541(19) -0.0058(15) -0.0070(14) 0.0023(14)
C56 0.0454(18) 0.0362(17) 0.0518(19) 0.0022(14) -0.0156(15) 0.0056(14)
N57 0.0387(15) 0.0367(14) 0.0467(15) 0.0074(11) -0.0151(12) -0.0018(11)
C58 0.0513(19) 0.0215(13) 0.0392(16) -0.0033(11) -0.0112(14) 0.0064(12)
O59 0.0690(17) 0.0593(15) 0.0333(12) -0.0020(10) -0.0059(11) 0.0279(13)
C60 0.0357(15) 0.0204(12) 0.0352(14) -0.0011(10) -0.0076(11) -0.0003(11)
C61 0.0265(13) 0.0255(13) 0.0401(15) 0.0040(11) -0.0019(11) -0.0003(10)
C62 0.0275(13) 0.0308(14) 0.0326(13) 0.0030(11) -0.0015(10) -0.0001(11)
C63 0.0280(13) 0.0290(13) 0.0323(13) 0.0031(11) -0.0046(11) -0.0024(11)
N64 0.0263(11) 0.0254(11) 0.0342(12) 0.0011(9) -0.0008(9) -0.0018(9)
C65 0.0381(15) 0.0236(13) 0.0315(13) -0.0005(10) -0.0018(11) -0.0010(11)
C66 0.0265(14) 0.0397(16) 0.0435(16) -0.0019(13) 0.0012(12) 0.0029(12)
O67 0.0439(13) 0.112(2) 0.0334(12) -0.0008(13) -0.0042(10) 0.0279(15)
C68 0.0315(13) 0.061(2) 0.0361(15) 0.0077(14) 0.0012(11) 0.0093(14)
N69 0.0361(12) 0.101(2) 0.0390(13) 0.0203(15) 0.0094(11) 0.0186(15)
C70 0.052(4) 0.091(4) 0.043(3) 0.025(4) 0.018(3) 0.026(4)
C71 0.163(9) 0.090(5) 0.090(6) 0.036(4) 0.097(6) 0.035(5)
C72 0.252(13) 0.113(6) 0.096(8) -0.026(6) 0.119(9) -0.032(7)
C73 0.305(17) 0.116(6) 0.134(11) -0.008(9) 0.114(12) -0.007(8)
C74 0.36(2) 0.096(8) 0.152(14) -0.001(9) 0.098(15) -0.033(10)
C75 0.43(4) 0.155(14) 0.28(3) -0.103(19) 0.11(3) -0.015(14)
O101 0.132(6) 0.149(7) 0.091(4) -0.001(4) -0.005(4) 0.058(5)
C102 0.168(15) 0.159(14) 0.153(14) 0.039(11) -0.029(12) 0.077(12)
C103 0.141(7) 0.141(7) 0.091(5) 0.003(4) -0.013(5) 0.047(5)
I1 0.0194(3) 0.0483(4) 0.0508(2) 0.0105(2) -0.00305(17) -0.0019(2)
I2 0.0254(9) 0.0396(10) 0.200(3) 0.0287(12) -0.0105(11) -0.0049(6)
C112 0.110(12) 0.087(9) 0.075(8) -0.012(7) -0.007(8) 0.032(9)
C170 0.093(8) 0.126(7) 0.056(3) 0.015(5) 0.031(5) 0.056(7)
C171 0.224(14) 0.141(7) 0.131(9) -0.034(7) 0.078(11) 0.015(11)
C172 0.258(15) 0.150(10) 0.128(9) -0.026(8) 0.055(12) 0.001(11)
C173 0.258(16) 0.156(10) 0.201(15) -0.065(9) 0.021(15) 0.001(12)
C174 0.266(17) 0.171(12) 0.222(17) -0.091(14) -0.055(17) 0.006(13)
C175 0.25(2) 0.168(12) 0.111(13) -0.047(12) -0.016(15) 0.000(13)

loop_
_atom_type_symbol
_atom_type_scat_dispersion_real
_atom_type_scat_dispersion_imag
_atom_type_scat_Cromer_Mann_a1
_atom_type_scat_Cromer_Mann_b1
_atom_type_scat_Cromer_Mann_a2
_atom_type_scat_Cromer_Mann_b2
_atom_type_scat_Cromer_Mann_a3
_atom_type_scat_Cromer_Mann_b3
_atom_type_scat_Cromer_Mann_a4
_atom_type_scat_Cromer_Mann_b4
_atom_type_scat_Cromer_Mann_c
_atom_type_scat_source
C 0.0181 0.0091 2.3100 20.8439 1.0200 10.2075 1.5886 0.5687 0.8650 51.6512 0.2156 'International Tables Vol C 4.2.6.8 and 6.1.1.4'
H 0.0000 0.0000 0.4930 10.5109 0.3229 26.1257 0.1402 3.1424 0.0408 57.7998 0.0030 'International Tables Vol C 4.2.6.8 and 6.1.1.4'
N 0.0311 0.0180 12.2126 0.0057 3.1322 9.8933 2.0125 28.9975 1.1663 0.5826 -11.5290 'International Tables Vol C 4.2.6.8 and 6.1.1.4'
O 0.0492 0.0322 3.0485 13.2771 2.2868 5.7011 1.5463 0.3239 0.8670 32.9089 0.2508 'International Tables Vol C 4.2.6.8 and 6.1.1.4'
I -0.3257 6.8362 20.1472 4.3470 18.9949 0.3814 7.5138 27.7660 2.2735 66.8776 4.0712 'International Tables Vol C 4.2.6.8 and 6.1.1.4'

loop_
_geom_angle_atom_site_label_1
_geom_angle_site_symmetry_1
_geom_angle_atom_site_label_2
_geom_angle_atom_site_label_3
_geom_angle
_geom_angle_publ_flag
C4 . C1 H11 109.1 no
C4 . C1 H12 109.6 no
H11 . C1 H12 110.4 no
C4 . C1 H13 108.9 no
H11 . C1 H13 109.5 no
H12 . C1 H13 109.4 no
C4 . C2 H21 110.6 no
C4 . C2 H22 111.3 no
H21 . C2 H22 108.2 no
C4 . C2 H23 109.2 no
H21 . C2 H23 107.7 no
H22 . C2 H23 109.8 no
C4 . C3 H31 111.1 no
C4 . C3 H32 108.9 no
H31 . C3 H32 109.8 no
C4 . C3 H33 109.6 no
H31 . C3 H33 109.4 no
H32 . C3 H33 108.0 no
C3 . C4 C2 106.1(3) yes
C3 . C4 C1 112.9(4) yes
C2 . C4 C1 108.8(3) yes
C3 . C4 C5 107.9(3) yes
C2 . C4 C5 112.5(3) yes
C1 . C4 C5 108.7(3) yes
C4 . C5 C6 122.6(2) yes
C4 . C5 C10 119.9(3) yes
C6 . C5 C10 117.5(3) yes
C5 . C6 C7 121.5(2) yes
C5 . C6 H61 119.8 no
C7 . C6 H61 118.7 no
C6 . C7 C8 119.9(2) yes
C6 . C7 C12 116.2(2) yes
C8 . C7 C12 123.9(2) yes
C7 . C8 C9 119.4(3) yes
C7 . C8 H81 120.3 no
C9 . C8 H81 120.3 no
C8 . C9 C10 119.9(2) yes
C8 . C9 C46 124.2(2) yes
C10 . C9 C46 115.9(2) yes
C5 . C10 C9 121.7(3) yes
C5 . C10 H101 120.5 no
C9 . C10 H101 117.7 no
C7 . C12 O11 120.6(3) yes
C7 . C12 N13 118.3(2) yes
O11 . C12 N13 121.1(3) yes
C12 . N13 C14 119.3(3) yes
C12 . N13 H131 120.6 no
C14 . N13 H131 120.1 no
N13 . C14 C15 111.4(3) yes
N13 . C14 H142 108.8 no
C15 . C14 H142 109.2 no
N13 . C14 H141 109.0 no
C15 . C14 H141 109.3 no
H142 . C14 H141 109.1 no
C14 . C15 O16 107.3(3) yes
C14 . C15 H151 108.8 no
O16 . C15 H151 110.3 no
C14 . C15 H152 110.5 no
O16 . C15 H152 109.5 no
H151 . C15 H152 110.4 no
C15 . O16 C17 117.3(2) yes
O16 . C17 C18 124.5(3) yes
O16 . C17 C22 115.4(3) yes
C18 . C17 C22 120.0(3) yes
C17 . C18 C19 119.4(3) yes
C17 . C18 H181 121.2 no
C19 . C18 H181 119.3 no
C18 . C19 C20 120.5(3) yes
C18 . C19 H191 120.5 no
C20 . C19 H191 119.0 no
C19 . C20 C21 119.7(3) yes
C19 . C20 O23 115.7(3) yes
C21 . C20 O23 124.6(3) yes
C20 . C21 C22 119.7(3) yes
C20 . C21 H211 121.0 no
C22 . C21 H211 119.3 no
C17 . C22 C21 120.7(3) yes
C17 . C22 H221 119.9 no
C21 . C22 H221 119.4 no
C20 . O23 C24 117.2(2) yes
O23 . C24 C25 107.9(3) yes
O23 . C24 H242 111.0 no
C25 . C24 H242 109.7 no
O23 . C24 H241 110.5 no
C25 . C24 H241 109.1 no
H242 . C24 H241 108.7 no
C24 . C25 O26 109.9(2) yes
C24 . C25 H252 109.1 no
O26 . C25 H252 109.2 no
C24 . C25 H251 108.9 no
O26 . C25 H251 110.2 no
H252 . C25 H251 109.6 no
C25 . O26 C27 111.6(2) yes
O26 . C27 C28 110.1(3) yes
O26 . C27 H271 109.4 no
C28 . C27 H271 109.4 no
O26 . C27 H272 109.1 no
C28 . C27 H272 109.7 no
H271 . C27 H272 109.1 no
C27 . C28 O29 111.1(2) yes
C27 . C28 H281 108.1 no
O29 . C28 H281 108.8 no
C27 . C28 H282 110.0 no
O29 . C28 H282 110.6 no
H281 . C28 H282 108.1 no
C28 . O29 C30 109.6(2) yes
O29 . C30 C31 110.0(2) yes
O29 . C30 H301 109.4 no
C31 . C30 H301 108.7 no
O29 . C30 H302 108.4 no
C31 . C30 H302 110.4 no
H301 . C30 H302 109.9 no
C30 . C31 O32 109.2(2) yes
C30 . C31 H312 111.6 no
O32 . C31 H312 110.2 no
C30 . C31 H311 109.5 no
O32 . C31 H311 109.3 no
H312 . C31 H311 106.9 no
C31 . O32 C33 110.6(2) yes
O32 . C33 C34 108.9(2) yes
O32 . C33 H331 109.1 no
C34 . C33 H331 109.7 no
O32 . C33 H332 110.3 no
C34 . C33 H332 109.7 no
H331 . C33 H332 109.0 no
C33 . C34 O35 108.2(2) yes
C33 . C34 H341 109.4 no
O35 . C34 H341 110.7 no
C33 . C34 H342 108.7 no
O35 . C34 H342 109.9 no
H341 . C34 H342 109.9 no
C34 . O35 C36 116.8(2) yes
O35 . C36 C37 116.1(2) yes
O35 . C36 C41 124.1(3) yes
C37 . C36 C41 119.9(2) yes
C36 . C37 C38 120.4(3) yes
C36 . C37 H371 119.7 no
C38 . C37 H371 119.9 no
C37 . C38 C39 119.8(3) yes
C37 . C38 H381 120.4 no
C39 . C38 H381 119.8 no
C38 . C39 C40 119.7(3) yes
C38 . C39 O42 116.2(2) yes
C40 . C39 O42 124.1(3) yes
C39 . C40 C41 120.5(3) yes
C39 . C40 H401 120.9 no
C41 . C40 H401 118.6 no
C40 . C41 C36 119.7(3) yes
C40 . C41 H411 119.3 no
C36 . C41 H411 121.0 no
C39 . O42 C43 115.4(2) yes
O42 . C43 C44 107.3(2) yes
O42 . C43 H431 110.9 no
C44 . C43 H431 109.4 no
O42 . C43 H432 109.5 no
C44 . C43 H432 109.0 no
H431 . C43 H432 110.8 no
C43 . C44 N45 110.6(2) yes
C43 . C44 H442 107.7 no
N45 . C44 H442 108.5 no
C43 . C44 H441 109.8 no
N45 . C44 H441 110.0 no
H442 . C44 H441 110.1 no
C44 . N45 C46 119.8(2) yes
C44 . N45 H451 119.1 no
C46 . N45 H451 120.7 no
C9 . C46 N45 118.2(2) yes
C9 . C46 O47 120.7(2) yes
N45 . C46 O47 121.1(2) yes
C52 . C51 H512 110.2 no
C52 . C51 H511 108.2 no
H512 . C51 H511 110.0 no
C52 . C51 H513 108.7 no
H512 . C51 H513 109.9 no
H511 . C51 H513 109.7 no
C51 . C52 C53 110.8(5) yes
C51 . C52 H522 108.6 no
C53 . C52 H522 108.9 no
C51 . C52 H521 106.4 no
C53 . C52 H521 114.6 no
H522 . C52 H521 107.4 no
C52 . C53 C54 111.2(4) yes
C52 . C53 H531 109.3 no
C54 . C53 H531 108.3 no
C52 . C53 H532 107.9 no
C54 . C53 H532 109.7 no
H531 . C53 H532 110.5 no
C53 . C54 C55 114.1(3) yes
C53 . C54 H542 106.8 no
C55 . C54 H542 108.2 no
C53 . C54 H541 106.0 no
C55 . C54 H541 111.3 no
H542 . C54 H541 110.2 no
C54 . C55 C56 115.5(3) yes
C54 . C55 H552 108.8 no
C56 . C55 H552 107.3 no
C54 . C55 H551 108.6 no
C56 . C55 H551 107.8 no
H552 . C55 H551 108.7 no
C55 . C56 N57 111.0(3) yes
C55 . C56 H561 110.0 no
N57 . C56 H561 110.1 no
C55 . C56 H562 108.5 no
N57 . C56 H562 104.7 no
H561 . C56 H562 112.4 no
C56 . N57 C58 123.5(3) yes
C56 . N57 H571 118.9 no
C58 . N57 H571 117.6 no
N57 . C58 O59 124.9(3) yes
N57 . C58 C60 115.8(3) yes
O59 . C58 C60 119.4(3) yes
C58 . C60 C61 124.5(3) yes
C58 . C60 C65 117.1(3) yes
C61 . C60 C65 118.4(3) yes
C60 . C61 C62 120.4(3) yes
C60 . C61 H611 119.6 no
C62 . C61 H611 119.9 no
C61 . C62 C63 118.6(3) yes
C61 . C62 C68 124.3(3) yes
C63 . C62 C68 117.0(2) yes
C62 . C63 N64 120.4(2) yes
C62 . C63 H631 120.9 no
N64 . C63 H631 118.7 no
C63 . N64 C65 121.5(2) yes
C63 . N64 C66 119.1(2) yes
C65 . N64 C66 119.4(2) yes
C60 . C65 N64 120.7(3) yes
C60 . C65 H651 120.8 no
N64 . C65 H651 118.5 no
N64 . C66 H661 109.0 no
N64 . C66 H662 108.1 no
H661 . C66 H662 109.3 no
N64 . C66 H663 108.5 no
H661 . C66 H663 110.7 no
H662 . C66 H663 111.1 no
C62 . C68 O67 119.8(3) yes
C62 . C68 N69 116.7(3) yes
O67 . C68 N69 123.6(3) yes
C68 . N69 C70 122.5(5) yes
C68 . N69 H691 117.3 no
C70 . N69 H691 115.9 no
N69 . C70 C71 107.2(6) yes
N69 . C70 H701 110.8 no
C71 . C70 H701 111.4 no
N69 . C70 H702 109.5 no
C71 . C70 H702 109.3 no
H701 . C70 H702 108.7 no
C70 . C71 C72 112.3(7) yes
C70 . C71 H712 108.4 no
C72 . C71 H712 108.6 no
C70 . C71 H711 109.2 no
C72 . C71 H711 109.3 no
H712 . C71 H711 109.0 no
C71 . C72 C73 108.1(7) yes
C71 . C72 H722 110.9 no
C73 . C72 H722 111.8 no
C71 . C72 H721 110.0 no
C73 . C72 H721 109.0 no
H722 . C72 H721 107.1 no
C72 . C73 C74 108.8(8) yes
C72 . C73 H731 110.1 no
C74 . C73 H731 110.3 no
C72 . C73 H732 108.8 no
C74 . C73 H732 109.3 no
H731 . C73 H732 109.5 no
C73 . C74 C75 109.3(9) yes
C73 . C74 H742 108.3 no
C75 . C74 H742 110.3 no
C73 . C74 H741 110.0 no
C75 . C74 H741 108.7 no
H742 . C74 H741 110.3 no
C74 . C75 H751 110.1 no
C74 . C75 H752 108.7 no
H751 . C75 H752 109.5 no
C74 . C75 H753 109.6 no
H751 . C75 H753 109.5 no
H752 . C75 H753 109.5 no
C102 2_556 O101 C102 179.992 yes
O101 . C102 C103 109.3(6) yes
O101 . C102 H1021 111.3 no
C103 . C102 H1021 108.8 no
O101 . C102 H1022 109.8 no
C103 . C102 H1022 107.4 no
H1021 . C102 H1022 110.1 no
C102 . C103 H1031 109.5 no
C102 . C103 H1032 109.3 no
H1031 . C103 H1032 109.5 no
C102 . C103 H1033 109.5 no
H1031 . C103 H1033 109.5 no
H1032 . C103 H1033 109.5 no
C102 . C103 H1034 172.7 no
H1031 . C103 H1034 71.6 no
H1032 . C103 H1034 63.9 no
H1033 . C103 H1034 76.3 no
C102 . C103 H1035 65.6 no
H1031 . C103 H1035 64.2 no
H1032 . C103 H1035 82.5 no
H1033 . C103 H1035 168.0 no
H1034 . C103 H1035 109.6 no
C102 . C103 H1036 77.6 no
H1031 . C103 H1036 76.2 no
H1032 . C103 H1036 168.0 no
H1033 . C103 H1036 58.5 no
H1034 . C103 H1036 109.5 no
H1035 . C103 H1036 109.5 no
C103 . C112 O101 108.5(6) yes
C103 . C112 H1121 110.0 no
O101 . C112 H1121 109.3 no
C103 . C112 H1122 110.0 no
O101 . C112 H1122 109.6 no
H1121 . C112 H1122 109.3 no
N69 . C170 C171 111.5(7) yes
N69 . C170 H1702 109.3 no
C171 . C170 H1702 108.5 no
N69 . C170 H1701 107.1 no
C171 . C170 H1701 110.5 no
H1702 . C170 H1701 109.9 no
C170 . C171 C172 112.1(8) yes
C170 . C171 H1711 110.7 no
C172 . C171 H1711 110.7 no
C170 . C171 H1712 107.5 no
C172 . C171 H1712 105.5 no
H1711 . C171 H1712 110.2 no
C171 . C172 C173 111.0(8) yes
C171 . C172 H1721 105.4 no
C173 . C172 H1721 107.5 no
C171 . C172 H1722 112.3 no
C173 . C172 H1722 109.5 no
H1721 . C172 H1722 110.9 no
C172 . C173 C174 107.0(9) yes
C172 . C173 H1732 108.7 no
C174 . C173 H1732 109.9 no
C172 . C173 H1731 109.7 no
C174 . C173 H1731 110.9 no
H1732 . C173 H1731 110.5 no
C173 . C174 C175 111.0(9) yes
C173 . C174 H1741 107.5 no
C175 . C174 H1741 109.0 no
C173 . C174 H1742 110.3 no
C175 . C174 H1742 109.4 no
H1741 . C174 H1742 109.6 no
C174 . C175 H1751 109.5 no
C174 . C175 H1752 108.9 no
H1751 . C175 H1752 109.1 no
C174 . C175 H1753 110.4 no
H1751 . C175 H1753 109.2 no
H1752 . C175 H1753 109.6 no

loop_
_geom_bond_atom_site_label_1
_geom_bond_atom_site_label_2
_geom_bond_site_symmetry_2
_geom_bond_distance
_geom_bond_publ_flag
C1 C4 . 1.512(6) yes
C1 H11 . 0.961 no
C1 H12 . 0.970 no
C1 H13 . 0.945 no
C2 C4 . 1.514(4) yes
C2 H21 . 0.967 no
C2 H22 . 0.964 no
C2 H23 . 0.956 no
C3 C4 . 1.556(6) yes
C3 H31 . 0.982 no
C3 H32 . 0.972 no
C3 H33 . 0.972 no
C4 C5 . 1.527(4) yes
C5 C6 . 1.391(4) yes
C5 C10 . 1.396(4) yes
C6 C7 . 1.397(4) yes
C6 H61 . 0.926 no
C7 C8 . 1.392(4) yes
C7 C12 . 1.511(4) yes
C8 C9 . 1.391(4) yes
C8 H81 . 0.939 no
C9 C10 . 1.390(4) yes
C9 C46 . 1.504(4) yes
C10 H101 . 0.933 no
O11 C12 . 1.229(3) yes
C12 N13 . 1.337(4) yes
N13 C14 . 1.458(4) yes
N13 H131 . 0.856 no
C14 C15 . 1.509(4) yes
C14 H142 . 0.961 no
C14 H141 . 0.962 no
C15 O16 . 1.429(4) yes
C15 H151 . 0.980 no
C15 H152 . 0.971 no
O16 C17 . 1.382(3) yes
C17 C18 . 1.383(4) yes
C17 C22 . 1.390(4) yes
C18 C19 . 1.396(4) yes
C18 H181 . 0.931 no
C19 C20 . 1.390(5) yes
C19 H191 . 0.928 no
C20 C21 . 1.393(4) yes
C20 O23 . 1.372(4) yes
C21 C22 . 1.384(4) yes
C21 H211 . 0.937 no
C22 H221 . 0.930 no
O23 C24 . 1.434(4) yes
C24 C25 . 1.500(4) yes
C24 H242 . 0.976 no
C24 H241 . 0.975 no
C25 O26 . 1.416(4) yes
C25 H252 . 0.976 no
C25 H251 . 0.971 no
O26 C27 . 1.417(4) yes
C27 C28 . 1.501(5) yes
C27 H271 . 0.964 no
C27 H272 . 0.976 no
C28 O29 . 1.418(4) yes
C28 H281 . 0.979 no
C28 H282 . 0.968 no
O29 C30 . 1.423(3) yes
C30 C31 . 1.497(4) yes
C30 H301 . 0.968 no
C30 H302 . 0.976 no
C31 O32 . 1.426(3) yes
C31 H312 . 0.972 no
C31 H311 . 0.967 no
O32 C33 . 1.418(3) yes
C33 C34 . 1.503(4) yes
C33 H331 . 0.984 no
C33 H332 . 0.978 no
C34 O35 . 1.427(3) yes
C34 H341 . 0.965 no
C34 H342 . 0.975 no
O35 C36 . 1.374(3) yes
C36 C37 . 1.386(4) yes
C36 C41 . 1.386(4) yes
C37 C38 . 1.385(4) yes
C37 H371 . 0.928 no
C38 C39 . 1.394(4) yes
C38 H381 . 0.923 no
C39 C40 . 1.379(4) yes
C39 O42 . 1.377(3) yes
C40 C41 . 1.391(4) yes
C40 H401 . 0.933 no
C41 H411 . 0.920 no
O42 C43 . 1.440(3) yes
C43 C44 . 1.504(4) yes
C43 H431 . 0.976 no
C43 H432 . 0.970 no
C44 N45 . 1.455(4) yes
C44 H442 . 0.977 no
C44 H441 . 0.981 no
N45 C46 . 1.342(4) yes
N45 H451 . 0.845 no
C46 O47 . 1.230(3) yes
C51 C52 . 1.513(9) yes
C51 H512 . 0.987 no
C51 H511 . 0.990 no
C51 H513 . 0.989 no
C52 C53 . 1.564(6) yes
C52 H522 . 0.973 no
C52 H521 . 1.005 no
C53 C54 . 1.489(6) yes
C53 H531 . 0.983 no
C53 H532 . 0.990 no
C54 C55 . 1.521(5) yes
C54 H542 . 0.995 no
C54 H541 . 0.998 no
C55 C56 . 1.508(5) yes
C55 H552 . 0.995 no
C55 H551 . 0.971 no
C56 N57 . 1.464(4) yes
C56 H561 . 0.981 no
C56 H562 . 0.988 no
N57 C58 . 1.342(5) yes
N57 H571 . 0.877 no
C58 O59 . 1.220(4) yes
C58 C60 . 1.512(4) yes
C60 C61 . 1.378(4) yes
C60 C65 . 1.385(4) yes
C61 C62 . 1.392(4) yes
C61 H611 . 0.915 no
C62 C63 . 1.382(4) yes
C62 C68 . 1.514(4) yes
C63 N64 . 1.340(4) yes
C63 H631 . 0.935 no
N64 C65 . 1.347(4) yes
N64 C66 . 1.488(4) yes
C65 H651 . 0.921 no
C66 H661 . 0.958 no
C66 H662 . 0.948 no
C66 H663 . 0.951 no
O67 C68 . 1.213(4) yes
C68 N69 . 1.334(4) yes
N69 C70 . 1.423(9) yes
N69 H691 . 0.861 no
C70 C71 . 1.527(8) yes
C70 H701 . 0.956 no
C70 H702 . 0.963 no
C71 C72 . 1.530(9) yes
C71 H712 . 0.967 no
C71 H711 . 0.976 no
C72 C73 . 1.531(9) yes
C72 H722 . 0.965 no
C72 H721 . 0.961 no
C73 C74 . 1.503(9) yes
C73 H731 . 0.974 no
C73 H732 . 0.971 no
C74 C75 . 1.522(9) yes
C74 H742 . 0.971 no
C74 H741 . 0.971 no
C75 H751 . 0.950 no
C75 H752 . 0.950 no
C75 H753 . 0.950 no
O101 C102 2_556 1.464(8) yes
O101 C102 . 1.464(8) yes
C102 C103 . 1.472(8) yes
C102 H1021 . 0.970 no
C102 H1022 . 0.969 no
C103 H1031 . 0.950 no
C103 H1032 . 0.950 no
C103 H1033 . 0.950 no
C103 H1034 . 0.950 no
C103 H1035 . 0.949 no
C103 H1036 . 0.951 no
C112 H1121 . 0.967 no
C112 H1122 . 0.966 no
C170 C171 . 1.559(9) yes
C170 H1702 . 0.969 no
C170 H1701 . 0.970 no
C171 C172 . 1.527(9) yes
C171 H1711 . 0.967 no
C171 H1712 . 0.975 no
C172 C173 . 1.515(9) yes
C172 H1721 . 0.982 no
C172 H1722 . 0.975 no
C173 C174 . 1.509(10) yes
C173 H1732 . 0.964 no
C173 H1731 . 0.969 no
C174 C175 . 1.529(9) yes
C174 H1741 . 0.973 no
C174 H1742 . 0.976 no
C175 H1751 . 0.967 no
C175 H1752 . 0.967 no
C175 H1753 . 0.967 no

loop_
_geom_hbond_atom_site_label_D
_geom_hbond_atom_site_label_H
_geom_hbond_atom_site_label_A
_geom_hbond_site_symmetry_A
_geom_hbond_angle_DHA
_geom_hbond_distance_DH
_geom_hbond_distance_HA
_geom_hbond_distance_DA
_geom_hbond_publ_flag
C2 H22 O47 4_555 175.40(9) 0.964 2.560 3.522(9) yes
C33 H331 O29 2_766 144.86(8) 0.984 2.514 3.366(9) yes
C65 H651 O11 4_645 123.33(8) 0.921 2.500 3.103(9) yes
C66 H661 O11 4_645 142.46(9) 0.958 2.520 3.332(9) yes
C66 H662 O26 . 149.77(8) 0.948 2.561 3.414(9) yes
C66 H663 O32 . 155.39(8) 0.951 2.580 3.467(9) yes
C73 H1731 C75 . 136(3) 0.832 1.797 2.467(9) yes
C75 H753 C51 4_655 126.9(7) 0.950 2.530 3.192(9) yes
